data_7022475
loop_
_publ_author_name
'Ro\,sca, Sorin-Claudiu'
'Ro\,sca, Drago\,s-Adrian'
'Dorcet, Vincent'
'Kozak, Christopher M.'
'Kerton, Francesca M.'
'Carpentier, Jean-Fran\,cois'
'Sarazin, Yann'

_publ_section_title
;
 Alkali aminoether-phenolate complexes: synthesis, structural
 characterization and evidence for an activated monomer ROP mechanism.
;
_journal_issue 25
_journal_name_full 'Dalton transactions (Cambridge, England : 2003)'
_journal_page_first 9361
_journal_page_last 9375
_journal_paper_doi 10.1039/c2dt32726k
_journal_volume 42
_journal_year 2013
_chemical_compound_source 'synthesis as described'
_chemical_formula_moiety '2(C23 H38 Li N O3)'
_chemical_formula_sum 'C46 H76 Li2 N2 O6'
_chemical_formula_weight 766.97
_chemical_name_systematic
;
?
;
_space_group_IT_number 2
_symmetry_cell_setting triclinic
_symmetry_Int_Tables_number 2
_symmetry_space_group_name_Hall '-P 1'
_symmetry_space_group_name_H-M 'P -1'
_atom_sites_solution_hydrogens geom
_atom_sites_solution_primary direct
_atom_sites_solution_secondary difmap
_audit_conform_dict_location ftp://ftp.iucr.org/pub/cif_core.dic
_audit_conform_dict_name cif_core.dic
_audit_conform_dict_version 2.4
_audit_creation_date 2012-02-29T10:08:16-00:00
_audit_creation_method 'WinGX routine CIF_UPDATE'
_cell_angle_alpha 91.944(12)
_cell_angle_beta 100.525(12)
_cell_angle_gamma 95.069(13)
_cell_formula_units_Z 2
_cell_length_a 10.740(3)
_cell_length_b 11.668(3)
_cell_length_c 18.746(5)
_cell_measurement_reflns_used 4022
_cell_measurement_temperature 150(2)
_cell_measurement_theta_max 23.08
_cell_measurement_theta_min 2.74
_cell_measurement_wavelength 0.71073
_cell_volume 2297.6(11)
_computing_cell_refinement 'Bruker APEX2 (Bruker, 2006)'
_computing_data_collection 'Bruker APEX2 (Bruker, 2006)'
_computing_data_reduction 'Bruker APEX2 (Bruker, 2006)'
_computing_molecular_graphics 'Ortep-3 for Windows (Farrugia, 1997)'
_computing_publication_material
;
WinGX publication routines (Farrugia, 1999),
CRYSCAL (T. Roisnel, local program)
;
_computing_structure_refinement 'SHELXL-97 (Sheldrick, 1997)'
_computing_structure_solution 'SIR97 (Altomare et al., 1999)'
_diffrn_ambient_temperature 150(2)
_diffrn_detector 'CCD plate'
_diffrn_measured_fraction_theta_full 0.977
_diffrn_measured_fraction_theta_max 0.968
_diffrn_measurement_device_type 'APEXII, Bruker-AXS'
_diffrn_measurement_method 'CCD rotation images, thin slices'
_diffrn_radiation_monochromator graphite
_diffrn_radiation_probe x-ray
_diffrn_radiation_type MoK\a
_diffrn_radiation_wavelength 0.71073
_diffrn_reflns_av_R_equivalents 0.0556
_diffrn_reflns_av_unetI/netI 0.0847
_diffrn_reflns_limit_h_max 13
_diffrn_reflns_limit_h_min -12
_diffrn_reflns_limit_k_max 15
_diffrn_reflns_limit_k_min -15
_diffrn_reflns_limit_l_max 18
_diffrn_reflns_limit_l_min -24
_diffrn_reflns_number 28356
_diffrn_reflns_theta_full 25
_diffrn_reflns_theta_max 27.48
_diffrn_reflns_theta_min 3.12
_exptl_absorpt_coefficient_mu 0.071
_exptl_absorpt_correction_T_max 0.996
_exptl_absorpt_correction_T_min 0.911
_exptl_absorpt_correction_type multi-scan
_exptl_absorpt_process_details
;
[Sheldrick, G.M. (2002). SADABS Bruker AXS Inc., Madison, Wisconsin, USA]
;
_exptl_crystal_colour colourless
_exptl_crystal_density_diffrn 1.109
_exptl_crystal_density_method 'not measured'
_exptl_crystal_description prism
_exptl_crystal_F_000 840
_exptl_crystal_size_max 0.16
_exptl_crystal_size_mid 0.11
_exptl_crystal_size_min 0.06
_refine_diff_density_max 0.371
_refine_diff_density_min -0.442
_refine_diff_density_rms 0.049
_refine_ls_extinction_method none
_refine_ls_goodness_of_fit_ref 1.022
_refine_ls_hydrogen_treatment constr
_refine_ls_matrix_type full
_refine_ls_number_parameters 523
_refine_ls_number_reflns 10200
_refine_ls_number_restraints 0
_refine_ls_restrained_S_all 1.022
_refine_ls_R_factor_all 0.1245
_refine_ls_R_factor_gt 0.06
_refine_ls_shift/su_max 0
_refine_ls_shift/su_mean 0
_refine_ls_structure_factor_coef Fsqd
_refine_ls_weighting_details 'calc w=1/[\s^2^(Fo^2^)+(0.0667P)^2^+0.6046P] where P=(Fo^2^+2Fc^2^)/3'
_refine_ls_weighting_scheme calc
_refine_ls_wR_factor_gt 0.1356
_refine_ls_wR_factor_ref 0.1673
_reflns_number_gt 5702
_reflns_number_total 10200
_reflns_threshold_expression >2sigma(I)
_cod_data_source_file c2dt32726k.txt
_cod_data_source_block SR8
_cod_database_code 7022475

loop_
_symmetry_equiv_pos_as_xyz
'x, y, z'
'-x, -y, -z'

loop_
_atom_site_label
_atom_site_type_symbol
_atom_site_fract_x
_atom_site_fract_y
_atom_site_fract_z
_atom_site_U_iso_or_equiv
_atom_site_adp_type
_atom_site_occupancy
_atom_site_symmetry_multiplicity
_atom_site_calc_flag
_atom_site_refinement_flags
_atom_site_disorder_assembly
_atom_site_disorder_group
Li1 Li -0.0051(3) -0.1108(3) -0.00419(19) 0.0269(8) Uani 1 1 d . . .
O2 O 0.05360(13) -0.00030(12) 0.07566(7) 0.0243(3) Uani 1 1 d . . .
C3 C 0.1501(2) 0.02882(17) 0.13047(11) 0.0230(5) Uani 1 1 d . . .
C4 C 0.1460(2) 0.00368(17) 0.20413(11) 0.0224(5) Uani 1 1 d . . .
C5 C 0.2550(2) 0.03598(18) 0.25730(11) 0.0247(5) Uani 1 1 d . . .
H5 H 0.2515 0.0188 0.3061 0.03 Uiso 1 1 calc R . .
C6 C 0.3675(2) 0.09131(18) 0.24350(11) 0.0255(5) Uani 1 1 d . . .
C7 C 0.3681(2) 0.11728(19) 0.17217(12) 0.0278(5) Uani 1 1 d . . .
H7 H 0.4426 0.1564 0.1605 0.033 Uiso 1 1 calc R . .
C8 C 0.2637(2) 0.08810(18) 0.11707(11) 0.0255(5) Uani 1 1 d . . .
C9 C 0.0282(2) -0.06260(18) 0.22451(11) 0.0272(5) Uani 1 1 d . . .
C10 C -0.0952(2) -0.0095(2) 0.19357(12) 0.0324(5) Uani 1 1 d . . .
H10A H -0.091 0.0695 0.2139 0.049 Uiso 1 1 calc R . .
H10B H -0.168 -0.0555 0.2065 0.049 Uiso 1 1 calc R . .
H10C H -0.1054 -0.0087 0.1406 0.049 Uiso 1 1 calc R . .
C11 C 0.0348(3) -0.0640(2) 0.30734(12) 0.0414(6) Uani 1 1 d . . .
H11A H 0.107 -0.1051 0.3292 0.062 Uiso 1 1 calc R . .
H11B H -0.0442 -0.1032 0.3174 0.062 Uiso 1 1 calc R . .
H11C H 0.0459 0.0153 0.3281 0.062 Uiso 1 1 calc R . .
C12 C 0.0229(2) -0.18738(19) 0.19560(13) 0.0357(6) Uani 1 1 d . . .
H12A H 0.0212 -0.1891 0.1431 0.054 Uiso 1 1 calc R . .
H12B H -0.0541 -0.2309 0.2053 0.054 Uiso 1 1 calc R . .
H12C H 0.0981 -0.2221 0.2199 0.054 Uiso 1 1 calc R . .
C13 C 0.4821(2) 0.13241(19) 0.30445(12) 0.0289(5) Uani 1 1 d . . .
C14 C 0.4808(2) 0.2626(2) 0.31956(14) 0.0389(6) Uani 1 1 d . . .
H14A H 0.4019 0.2775 0.3359 0.058 Uiso 1 1 calc R . .
H14B H 0.4859 0.3029 0.275 0.058 Uiso 1 1 calc R . .
H14C H 0.5539 0.2906 0.3574 0.058 Uiso 1 1 calc R . .
C15 C 0.4765(2) 0.0710(2) 0.37449(12) 0.0363(6) Uani 1 1 d . . .
H15A H 0.4002 0.0889 0.3928 0.054 Uiso 1 1 calc R . .
H15B H 0.5523 0.097 0.4109 0.054 Uiso 1 1 calc R . .
H15C H 0.4733 -0.0124 0.3648 0.054 Uiso 1 1 calc R . .
C16 C 0.6091(2) 0.1109(2) 0.28157(14) 0.0433(7) Uani 1 1 d . . .
H16A H 0.6796 0.1352 0.3218 0.065 Uiso 1 1 calc R . .
H16B H 0.619 0.1552 0.2391 0.065 Uiso 1 1 calc R . .
H16C H 0.6096 0.0287 0.2693 0.065 Uiso 1 1 calc R . .
C17 C 0.2693(2) 0.12658(19) 0.04162(12) 0.0278(5) Uani 1 1 d . . .
H17A H 0.3588 0.151 0.0387 0.033 Uiso 1 1 calc R . .
H17B H 0.2395 0.0605 0.0062 0.033 Uiso 1 1 calc R . .
N18 N 0.19027(17) 0.22371(15) 0.02114(9) 0.0251(4) Uani 1 1 d . . .
C19 C 0.2252(2) 0.2712(2) -0.04478(12) 0.0314(5) Uani 1 1 d . . .
H19A H 0.2032 0.2119 -0.0852 0.038 Uiso 1 1 calc R . .
H19B H 0.3182 0.2924 -0.0365 0.038 Uiso 1 1 calc R . .
C20 C 0.1561(3) 0.3765(2) -0.06536(13) 0.0392(6) Uani 1 1 d . . .
H20A H 0.1794 0.4058 -0.1106 0.047 Uiso 1 1 calc R . .
H20B H 0.0631 0.3548 -0.0748 0.047 Uiso 1 1 calc R . .
O21 O 0.18746(17) 0.46531(13) -0.00906(9) 0.0412(4) Uani 1 1 d . . .
C22 C 0.1519(3) 0.4215(2) 0.05499(13) 0.0387(6) Uani 1 1 d . . .
H22A H 0.0589 0.4002 0.0459 0.046 Uiso 1 1 calc R . .
H22B H 0.1723 0.4824 0.0945 0.046 Uiso 1 1 calc R . .
C23 C 0.2197(2) 0.31746(19) 0.07869(12) 0.0328(6) Uani 1 1 d . . .
H23A H 0.3126 0.3392 0.0898 0.039 Uiso 1 1 calc R . .
H23B H 0.1931 0.2899 0.1235 0.039 Uiso 1 1 calc R . .
Li51 Li 0.0513(4) 0.4937(3) 0.4435(2) 0.0300(9) Uani 1 1 d . . .
O52 O -0.08307(14) 0.57864(12) 0.46724(8) 0.0267(4) Uani 1 1 d . . .
C53 C -0.1776(2) 0.60560(18) 0.41586(11) 0.0232(5) Uani 1 1 d . . .
C54 C -0.2290(2) 0.71455(18) 0.41415(11) 0.0231(5) Uani 1 1 d . B .
C55 C -0.3257(2) 0.73421(18) 0.35648(11) 0.0258(5) Uani 1 1 d . . .
H55 H -0.3574 0.8078 0.3555 0.031 Uiso 1 1 calc R B .
C56 C -0.3793(2) 0.65316(19) 0.30010(12) 0.0285(5) Uani 1 1 d . A .
C57 C -0.3294(2) 0.54763(19) 0.30356(12) 0.0289(5) Uani 1 1 d . . .
H57 H -0.3638 0.4895 0.2668 0.035 Uiso 1 1 calc R B .
C58 C -0.2312(2) 0.52316(18) 0.35856(12) 0.0255(5) Uani 1 1 d . B .
C59 C -0.1835(2) 0.80598(19) 0.47734(12) 0.0270(5) Uani 1 1 d . . .
C60 C -0.2240(2) 0.7578(2) 0.54516(12) 0.0318(5) Uani 1 1 d . B .
H60A H -0.317 0.7438 0.5369 0.048 Uiso 1 1 calc R . .
H60B H -0.1947 0.8133 0.5865 0.048 Uiso 1 1 calc R . .
H60C H -0.1865 0.6852 0.5556 0.048 Uiso 1 1 calc R . .
C61 C -0.0389(2) 0.8346(2) 0.49161(12) 0.0306(5) Uani 1 1 d . B .
H61A H -0.0135 0.8895 0.5336 0.046 Uiso 1 1 calc R . .
H61B H -0.0134 0.8686 0.4488 0.046 Uiso 1 1 calc R . .
H61C H 0.0028 0.7639 0.5016 0.046 Uiso 1 1 calc R . .
C62 C -0.2451(2) 0.9189(2) 0.46375(13) 0.0383(6) Uani 1 1 d . B .
H62A H -0.3375 0.9041 0.4591 0.057 Uiso 1 1 calc R . .
H62B H -0.2251 0.9504 0.4189 0.057 Uiso 1 1 calc R . .
H62C H -0.2119 0.9745 0.5046 0.057 Uiso 1 1 calc R . .
C63A C -0.4831(2) 0.6802(2) 0.23689(13) 0.0345(6) Uani 0.5 1 d P A 1
C64A C -0.4212(5) 0.7781(5) 0.1931(3) 0.0459(8) Uani 0.5 1 d P A 1
H64A H -0.3498 0.7494 0.1743 0.069 Uiso 0.5 1 calc PR A 1
H64B H -0.3904 0.8462 0.2257 0.069 Uiso 0.5 1 calc PR A 1
H64C H -0.4853 0.7988 0.1526 0.069 Uiso 0.5 1 calc PR A 1
C65A C -0.5936(5) 0.7233(6) 0.2602(3) 0.0459(8) Uani 0.5 1 d P A 1
H65A H -0.6529 0.7447 0.2177 0.069 Uiso 0.5 1 calc PR A 1
H65B H -0.5659 0.791 0.2935 0.069 Uiso 0.5 1 calc PR A 1
H65C H -0.6361 0.6631 0.2849 0.069 Uiso 0.5 1 calc PR A 1
C66A C -0.5252(5) 0.5803(5) 0.1794(3) 0.0459(8) Uani 0.5 1 d P A 1
H66A H -0.5937 0.6024 0.1419 0.069 Uiso 0.5 1 calc PR A 1
H66B H -0.5558 0.512 0.2026 0.069 Uiso 0.5 1 calc PR A 1
H66C H -0.4528 0.5628 0.1572 0.069 Uiso 0.5 1 calc PR A 1
C63B C -0.4831(2) 0.6802(2) 0.23689(13) 0.0345(6) Uani 0.5 1 d P A 2
C64B C -0.5497(7) 0.7871(7) 0.2518(4) 0.0711(12) Uani 0.5 1 d P A 2
H64D H -0.492 0.8565 0.2502 0.107 Uiso 0.5 1 calc PR A 2
H64E H -0.5729 0.7838 0.2999 0.107 Uiso 0.5 1 calc PR A 2
H64F H -0.6266 0.7892 0.2147 0.107 Uiso 0.5 1 calc PR A 2
C65B C -0.5954(6) 0.5804(6) 0.2321(4) 0.0711(12) Uani 0.5 1 d P A 2
H65D H -0.6683 0.5981 0.1958 0.107 Uiso 0.5 1 calc PR A 2
H65E H -0.6207 0.5745 0.2795 0.107 Uiso 0.5 1 calc PR A 2
H65F H -0.5665 0.5072 0.2178 0.107 Uiso 0.5 1 calc PR A 2
C66B C -0.4391(6) 0.6800(7) 0.1721(4) 0.0711(12) Uani 0.5 1 d P A 2
H66D H -0.51 0.6871 0.1319 0.107 Uiso 0.5 1 calc PR A 2
H66E H -0.4017 0.6078 0.1651 0.107 Uiso 0.5 1 calc PR A 2
H66F H -0.3744 0.7451 0.1733 0.107 Uiso 0.5 1 calc PR A 2
C67 C -0.1749(2) 0.41025(18) 0.35364(12) 0.0285(5) Uani 1 1 d . B 2
H67A H -0.1674 0.3748 0.4013 0.034 Uiso 1 1 calc R B 2
H67B H -0.2334 0.3576 0.3175 0.034 Uiso 1 1 calc R B 2
N68 N -0.04748(17) 0.42239(15) 0.33263(9) 0.0265(4) Uani 1 1 d . B .
C73 C -0.0176(2) 0.30769(19) 0.30946(13) 0.0314(5) Uani 1 1 d . . .
H73A H -0.0876 0.2729 0.2709 0.038 Uiso 1 1 calc R B .
H73B H -0.0109 0.2572 0.3511 0.038 Uiso 1 1 calc R . .
C72 C 0.1062(2) 0.3150(2) 0.28106(13) 0.0373(6) Uani 1 1 d . B .
H72A H 0.1768 0.3472 0.3201 0.045 Uiso 1 1 calc R . .
H72B H 0.1242 0.2367 0.2664 0.045 Uiso 1 1 calc R . .
O71 O 0.09889(17) 0.38584(14) 0.22043(8) 0.0413(4) Uani 1 1 d . . .
C70 C 0.0730(3) 0.4974(2) 0.24223(14) 0.0392(6) Uani 1 1 d . B .
H70A H 0.069 0.5474 0.2004 0.047 Uiso 1 1 calc R . .
H70B H 0.1435 0.5309 0.2809 0.047 Uiso 1 1 calc R . .
C69 C -0.0499(2) 0.4957(2) 0.26980(12) 0.0330(6) Uani 1 1 d . . .
H69A H -0.0641 0.5752 0.2844 0.04 Uiso 1 1 calc R B .
H69B H -0.1212 0.466 0.2305 0.04 Uiso 1 1 calc R . .
O101 O 0.20640(15) 0.57914(14) 0.42480(9) 0.0396(4) Uani 1 1 d . B .
C102 C 0.1984(3) 0.6957(2) 0.40376(15) 0.0445(7) Uani 1 1 d . . .
H10D H 0.1139 0.721 0.4068 0.053 Uiso 1 1 calc R B .
H10E H 0.2134 0.7035 0.3535 0.053 Uiso 1 1 calc R . .
C103 C 0.2997(3) 0.7634(3) 0.45637(17) 0.0599(8) Uani 1 1 d . B .
H10F H 0.2711 0.7796 0.5027 0.072 Uiso 1 1 calc R . .
H10G H 0.3268 0.8371 0.4365 0.072 Uiso 1 1 calc R . .
C104 C 0.4059(3) 0.6844(3) 0.46671(16) 0.0600(9) Uani 1 1 d . . .
H10H H 0.4603 0.6984 0.5154 0.072 Uiso 1 1 calc R B .
H10I H 0.4595 0.6953 0.4293 0.072 Uiso 1 1 calc R . .
C105 C 0.3350(2) 0.5638(3) 0.45851(16) 0.0498(7) Uani 1 1 d . B .
H10J H 0.3736 0.5121 0.4276 0.06 Uiso 1 1 calc R . .
H10K H 0.3372 0.5305 0.5065 0.06 Uiso 1 1 calc R . .
C111 C 0.3515(3) -0.2165(4) -0.00570(19) 0.0907(13) Uani 1 1 d . . .
H11D H 0.4018 -0.2831 0.0053 0.109 Uiso 1 1 calc R . .
H11E H 0.4086 -0.1446 0.0069 0.109 Uiso 1 1 calc R . .
C112 C 0.2887(3) -0.2222(3) -0.08498(17) 0.0694(10) Uani 1 1 d . . .
H11F H 0.3008 -0.1465 -0.1064 0.083 Uiso 1 1 calc R . .
H11G H 0.3239 -0.2807 -0.113 0.083 Uiso 1 1 calc R . .
C113 C 0.1509(3) -0.2550(2) -0.08441(14) 0.0435(7) Uani 1 1 d . . .
H11I H 0.0962 -0.2223 -0.1256 0.052 Uiso 1 1 calc R . .
H11J H 0.132 -0.3398 -0.0876 0.052 Uiso 1 1 calc R . .
O114 O 0.13141(15) -0.20736(14) -0.01671(8) 0.0354(4) Uani 1 1 d . . .
C115 C 0.2446(2) -0.2196(2) 0.03551(14) 0.0413(6) Uani 1 1 d . . .
H11K H 0.2366 -0.2935 0.0594 0.05 Uiso 1 1 calc R . .
H11L H 0.2596 -0.1559 0.0732 0.05 Uiso 1 1 calc R . .

loop_
_atom_site_aniso_label
_atom_site_aniso_U_11
_atom_site_aniso_U_22
_atom_site_aniso_U_33
_atom_site_aniso_U_23
_atom_site_aniso_U_13
_atom_site_aniso_U_12
Li1 0.029(2) 0.029(2) 0.0228(19) 0.0032(15) 0.0038(16) 0.0010(16)
O2 0.0261(8) 0.0275(8) 0.0167(7) 0.0010(6) -0.0019(6) 0.0009(6)
C3 0.0263(12) 0.0222(11) 0.0201(11) 0.0009(9) 0.0016(9) 0.0057(9)
C4 0.0266(12) 0.0177(11) 0.0217(11) 0.0032(8) 0.0011(9) 0.0024(9)
C5 0.0345(13) 0.0244(12) 0.0149(10) 0.0034(9) 0.0017(10) 0.0058(10)
C6 0.0266(12) 0.0242(12) 0.0242(12) 0.0031(9) -0.0009(10) 0.0061(10)
C7 0.0245(12) 0.0307(13) 0.0278(12) 0.0058(10) 0.0036(10) 0.0008(10)
C8 0.0280(13) 0.0291(12) 0.0205(11) 0.0052(9) 0.0048(10) 0.0074(10)
C9 0.0334(13) 0.0290(12) 0.0177(11) 0.0033(9) 0.0027(10) -0.0015(10)
C10 0.0347(14) 0.0363(14) 0.0269(12) 0.0015(10) 0.0087(11) 0.0010(11)
C11 0.0468(16) 0.0526(16) 0.0233(13) 0.0072(11) 0.0082(12) -0.0082(13)
C12 0.0415(15) 0.0256(13) 0.0370(14) 0.0064(11) 0.0010(12) -0.0031(11)
C13 0.0280(13) 0.0305(13) 0.0258(12) 0.0000(10) -0.0018(10) 0.0034(10)
C14 0.0419(15) 0.0331(14) 0.0374(14) -0.0012(11) -0.0025(12) 0.0012(11)
C15 0.0376(15) 0.0389(14) 0.0274(13) 0.0037(11) -0.0069(11) 0.0033(11)
C16 0.0311(14) 0.0564(17) 0.0395(15) -0.0042(13) 0.0002(12) 0.0052(12)
C17 0.0256(12) 0.0337(13) 0.0256(12) 0.0052(10) 0.0071(10) 0.0042(10)
N18 0.0313(11) 0.0274(10) 0.0158(9) 0.0029(7) 0.0034(8) 0.0004(8)
C19 0.0382(14) 0.0347(13) 0.0209(11) 0.0061(10) 0.0054(10) -0.0002(11)
C20 0.0548(17) 0.0330(14) 0.0273(13) 0.0045(11) 0.0031(12) -0.0006(12)
O21 0.0600(12) 0.0267(9) 0.0347(10) 0.0044(7) 0.0062(9) -0.0035(8)
C22 0.0535(17) 0.0286(13) 0.0335(14) 0.0007(11) 0.0081(12) 0.0013(12)
C23 0.0410(15) 0.0317(13) 0.0239(12) -0.0020(10) 0.0048(11) -0.0018(11)
Li51 0.030(2) 0.030(2) 0.030(2) 0.0050(16) 0.0033(17) 0.0057(17)
O52 0.0248(8) 0.0291(8) 0.0256(8) 0.0037(6) 0.0002(7) 0.0076(7)
C53 0.0212(12) 0.0268(12) 0.0226(11) 0.0058(9) 0.0056(9) 0.0033(9)
C54 0.0245(12) 0.0231(11) 0.0218(11) 0.0012(9) 0.0042(9) 0.0033(9)
C55 0.0269(12) 0.0256(12) 0.0251(12) 0.0042(9) 0.0039(10) 0.0055(10)
C56 0.0262(12) 0.0304(13) 0.0280(12) 0.0031(10) 0.0022(10) 0.0028(10)
C57 0.0263(13) 0.0282(13) 0.0298(13) -0.0013(10) 0.0012(10) -0.0005(10)
C58 0.0252(12) 0.0232(12) 0.0280(12) 0.0018(9) 0.0043(10) 0.0026(9)
C59 0.0292(13) 0.0280(12) 0.0239(12) 0.0020(9) 0.0026(10) 0.0077(10)
C60 0.0305(13) 0.0381(14) 0.0275(12) -0.0019(10) 0.0060(10) 0.0067(11)
C61 0.0346(14) 0.0299(13) 0.0262(12) -0.0004(10) 0.0034(10) 0.0034(10)
C62 0.0435(15) 0.0324(14) 0.0360(14) -0.0044(11) -0.0035(12) 0.0124(11)
C63A 0.0330(14) 0.0400(14) 0.0269(13) -0.0036(11) -0.0044(11) 0.0065(11)
C64A 0.0399(19) 0.061(2) 0.0306(16) 0.0056(15) -0.0108(14) 0.0058(16)
C65A 0.0399(19) 0.061(2) 0.0306(16) 0.0056(15) -0.0108(14) 0.0058(16)
C66A 0.0399(19) 0.061(2) 0.0306(16) 0.0056(15) -0.0108(14) 0.0058(16)
C63B 0.0330(14) 0.0400(14) 0.0269(13) -0.0036(11) -0.0044(11) 0.0065(11)
C64B 0.052(2) 0.087(3) 0.065(3) 0.011(2) -0.020(2) 0.017(2)
C65B 0.052(2) 0.087(3) 0.065(3) 0.011(2) -0.020(2) 0.017(2)
C66B 0.052(2) 0.087(3) 0.065(3) 0.011(2) -0.020(2) 0.017(2)
C67 0.0271(13) 0.0259(12) 0.0303(12) -0.0011(10) 0.0018(10) -0.0016(10)
N68 0.0308(11) 0.0258(10) 0.0242(10) 0.0023(8) 0.0059(8) 0.0071(8)
C73 0.0364(14) 0.0275(13) 0.0298(13) -0.0018(10) 0.0030(11) 0.0086(10)
C72 0.0481(16) 0.0370(14) 0.0293(13) 0.0023(11) 0.0075(12) 0.0167(12)
O71 0.0543(12) 0.0456(11) 0.0281(9) 0.0010(8) 0.0125(8) 0.0185(9)
C70 0.0488(16) 0.0395(15) 0.0332(14) 0.0052(11) 0.0137(12) 0.0124(12)
C69 0.0409(15) 0.0306(13) 0.0296(13) 0.0062(10) 0.0085(11) 0.0099(11)
O101 0.0304(10) 0.0374(10) 0.0501(11) 0.0094(8) 0.0052(8) 0.0004(8)
C102 0.0483(17) 0.0405(16) 0.0481(16) 0.0070(13) 0.0177(14) 0.0032(13)
C103 0.075(2) 0.0483(18) 0.0530(19) -0.0037(15) 0.0076(17) -0.0026(16)
C104 0.0365(17) 0.093(2) 0.0423(17) -0.0050(16) 0.0023(13) -0.0269(16)
C105 0.0280(15) 0.0655(19) 0.0545(18) 0.0156(15) 0.0007(13) 0.0066(13)
C111 0.0383(19) 0.176(4) 0.062(2) 0.020(2) 0.0122(17) 0.023(2)
C112 0.052(2) 0.111(3) 0.0519(19) 0.0134(19) 0.0231(16) 0.0133(19)
C113 0.0540(18) 0.0449(16) 0.0323(14) -0.0021(12) 0.0066(13) 0.0128(13)
O114 0.0344(10) 0.0439(10) 0.0282(9) -0.0022(7) 0.0026(7) 0.0148(8)
C115 0.0379(15) 0.0512(16) 0.0346(14) 0.0028(12) -0.0003(12) 0.0170(13)

loop_
_atom_type_symbol
_atom_type_description
_atom_type_scat_dispersion_real
_atom_type_scat_dispersion_imag
_atom_type_scat_source
C C 0.0033 0.0016 'International Tables Vol C Tables 4.2.6.8 and 6.1.1.4'
H H 0 0 'International Tables Vol C Tables 4.2.6.8 and 6.1.1.4'
Li Li -0.0003 0.0001 'International Tables Vol C Tables 4.2.6.8 and 6.1.1.4'
N N 0.0061 0.0033 'International Tables Vol C Tables 4.2.6.8 and 6.1.1.4'
O O 0.0106 0.006 'International Tables Vol C Tables 4.2.6.8 and 6.1.1.4'

loop_
_geom_angle_atom_site_label_1
_geom_angle_atom_site_label_2
_geom_angle_atom_site_label_3
_geom_angle
_geom_angle_site_symmetry_1
_geom_angle_site_symmetry_3
O2 Li1 O2 95.98(17) . 2
O2 Li1 O114 109.98(19) . .
O2 Li1 O114 118.85(19) 2 .
O2 Li1 N18 124.83(19) . 2
O2 Li1 N18 98.48(16) 2 2
O114 Li1 N18 108.51(17) . 2
O2 Li1 Li1 48.20(13) . 2
O2 Li1 Li1 47.78(12) 2 2
O114 Li1 Li1 128.0(2) . 2
N18 Li1 Li1 122.4(2) 2 2
O2 Li1 C17 110.22(16) . 2
O2 Li1 C17 70.92(12) 2 2
O114 Li1 C17 137.02(18) . 2
N18 Li1 C17 32.38(8) 2 2
Li1 Li1 C17 90.71(18) 2 2
C3 O2 Li1 142.63(17) . .
C3 O2 Li1 119.30(16) . 2
Li1 O2 Li1 84.02(17) . 2
O2 C3 C8 119.88(18) . .
O2 C3 C4 123.29(19) . .
C8 C3 C4 116.84(19) . .
C5 C4 C3 118.3(2) . .
C5 C4 C9 120.55(18) . .
C3 C4 C9 121.09(19) . .
C6 C5 C4 124.60(19) . .
C6 C5 H5 117.7 . .
C4 C5 H5 117.7 . .
C7 C6 C5 116.1(2) . .
C7 C6 C13 120.9(2) . .
C5 C6 C13 122.79(19) . .
C6 C7 C8 122.2(2) . .
C6 C7 H7 118.9 . .
C8 C7 H7 118.9 . .
C7 C8 C3 121.92(19) . .
C7 C8 C17 118.8(2) . .
C3 C8 C17 119.23(19) . .
C12 C9 C10 110.78(19) . .
C12 C9 C4 107.49(18) . .
C10 C9 C4 112.10(17) . .
C12 C9 C11 107.60(19) . .
C10 C9 C11 106.19(19) . .
C4 C9 C11 112.63(19) . .
C9 C10 H10A 109.5 . .
C9 C10 H10B 109.5 . .
H10A C10 H10B 109.5 . .
C9 C10 H10C 109.5 . .
H10A C10 H10C 109.5 . .
H10B C10 H10C 109.5 . .
C9 C11 H11A 109.5 . .
C9 C11 H11B 109.5 . .
H11A C11 H11B 109.5 . .
C9 C11 H11C 109.5 . .
H11A C11 H11C 109.5 . .
H11B C11 H11C 109.5 . .
C9 C12 H12A 109.5 . .
C9 C12 H12B 109.5 . .
H12A C12 H12B 109.5 . .
C9 C12 H12C 109.5 . .
H12A C12 H12C 109.5 . .
H12B C12 H12C 109.5 . .
C15 C13 C14 108.99(19) . .
C15 C13 C16 107.62(19) . .
C14 C13 C16 108.5(2) . .
C15 C13 C6 112.07(19) . .
C14 C13 C6 108.29(18) . .
C16 C13 C6 111.31(19) . .
C13 C14 H14A 109.5 . .
C13 C14 H14B 109.5 . .
H14A C14 H14B 109.5 . .
C13 C14 H14C 109.5 . .
H14A C14 H14C 109.5 . .
H14B C14 H14C 109.5 . .
C13 C15 H15A 109.5 . .
C13 C15 H15B 109.5 . .
H15A C15 H15B 109.5 . .
C13 C15 H15C 109.5 . .
H15A C15 H15C 109.5 . .
H15B C15 H15C 109.5 . .
C13 C16 H16A 109.5 . .
C13 C16 H16B 109.5 . .
H16A C16 H16B 109.5 . .
C13 C16 H16C 109.5 . .
H16A C16 H16C 109.5 . .
H16B C16 H16C 109.5 . .
N18 C17 C8 112.79(17) . .
N18 C17 Li1 53.80(12) . 2
C8 C17 Li1 91.74(15) . 2
N18 C17 H17A 109 . .
C8 C17 H17A 109 . .
Li1 C17 H17A 157.9 2 .
N18 C17 H17B 109 . .
C8 C17 H17B 109 . .
Li1 C17 H17B 70.7 2 .
H17A C17 H17B 107.8 . .
C19 N18 C23 107.05(17) . .
C19 N18 C17 107.99(17) . .
C23 N18 C17 110.36(17) . .
C19 N18 Li1 115.41(16) . 2
C23 N18 Li1 120.90(17) . 2
C17 N18 Li1 93.82(15) . 2
N18 C19 C20 110.89(19) . .
N18 C19 H19A 109.5 . .
C20 C19 H19A 109.5 . .
N18 C19 H19B 109.5 . .
C20 C19 H19B 109.5 . .
H19A C19 H19B 108.1 . .
O21 C20 C19 111.25(19) . .
O21 C20 H20A 109.4 . .
C19 C20 H20A 109.4 . .
O21 C20 H20B 109.4 . .
C19 C20 H20B 109.4 . .
H20A C20 H20B 108 . .
C22 O21 C20 108.23(17) . .
O21 C22 C23 111.8(2) . .
O21 C22 H22A 109.3 . .
C23 C22 H22A 109.3 . .
O21 C22 H22B 109.3 . .
C23 C22 H22B 109.3 . .
H22A C22 H22B 107.9 . .
N18 C23 C22 110.87(19) . .
N18 C23 H23A 109.5 . .
C22 C23 H23A 109.5 . .
N18 C23 H23B 109.5 . .
C22 C23 H23B 109.5 . .
H23A C23 H23B 108.1 . .
O52 Li51 O52 95.51(18) 2_566 .
O52 Li51 O101 110.9(2) 2_566 .
O52 Li51 O101 118.8(2) . .
O52 Li51 N68 130.4(2) 2_566 .
O52 Li51 N68 98.11(17) . .
O101 Li51 N68 103.52(18) . .
O52 Li51 Li51 48.42(13) 2_566 2_566
O52 Li51 Li51 47.09(13) . 2_566
O101 Li51 Li51 128.6(3) . 2_566
N68 Li51 Li51 125.6(2) . 2_566
O52 Li51 C67 113.96(18) 2_566 .
O52 Li51 C67 71.39(13) . .
O101 Li51 C67 132.61(19) . .
N68 Li51 C67 32.46(8) . .
Li51 Li51 C67 93.4(2) 2_566 .
C53 O52 Li51 141.99(18) . 2_566
C53 O52 Li51 121.22(17) . .
Li51 O52 Li51 84.49(18) 2_566 .
O52 C53 C58 119.26(18) . .
O52 C53 C54 123.78(19) . .
C58 C53 C54 116.96(19) . .
C55 C54 C53 118.73(19) . .
C55 C54 C59 120.77(18) . .
C53 C54 C59 120.40(18) . .
C54 C55 C56 124.56(19) . .
C54 C55 H55 117.7 . .
C56 C55 H55 117.7 . .
C57 C56 C55 115.6(2) . .
C57 C56 C63A 121.8(2) . .
C55 C56 C63A 122.49(19) . .
C56 C57 C58 122.8(2) . .
C56 C57 H57 118.6 . .
C58 C57 H57 118.6 . .
C57 C58 C53 121.30(19) . .
C57 C58 C67 118.75(19) . .
C53 C58 C67 119.79(19) . .
C60 C59 C61 109.56(18) . .
C60 C59 C62 107.09(19) . .
C61 C59 C62 107.88(19) . .
C60 C59 C54 107.65(18) . .
C61 C59 C54 112.02(18) . .
C62 C59 C54 112.52(18) . .
C59 C60 H60A 109.5 . .
C59 C60 H60B 109.5 . .
H60A C60 H60B 109.5 . .
C59 C60 H60C 109.5 . .
H60A C60 H60C 109.5 . .
H60B C60 H60C 109.5 . .
C59 C61 H61A 109.5 . .
C59 C61 H61B 109.5 . .
H61A C61 H61B 109.5 . .
C59 C61 H61C 109.5 . .
H61A C61 H61C 109.5 . .
H61B C61 H61C 109.5 . .
C59 C62 H62A 109.5 . .
C59 C62 H62B 109.5 . .
H62A C62 H62B 109.5 . .
C59 C62 H62C 109.5 . .
H62A C62 H62C 109.5 . .
H62B C62 H62C 109.5 . .
C65A C63A C56 113.6(3) . .
C65A C63A C66A 110.5(4) . .
C56 C63A C66A 114.0(3) . .
C65A C63A C64A 107.9(4) . .
C56 C63A C64A 107.0(3) . .
C66A C63A C64A 103.2(3) . .
H64D C64B H64E 109.5 . .
H64D C64B H64F 109.5 . .
H64E C64B H64F 109.5 . .
H65D C65B H65E 109.5 . .
H65D C65B H65F 109.5 . .
H65E C65B H65F 109.5 . .
H66D C66B H66E 109.5 . .
H66D C66B H66F 109.5 . .
H66E C66B H66F 109.5 . .
N68 C67 C58 113.09(18) . .
N68 C67 Li51 54.20(13) . .
C58 C67 Li51 92.68(15) . .
N68 C67 H67A 109 . .
C58 C67 H67A 109 . .
Li51 C67 H67A 69.7 . .
N68 C67 H67B 109 . .
C58 C67 H67B 109 . .
Li51 C67 H67B 157.4 . .
H67A C67 H67B 107.8 . .
C73 N68 C69 107.21(17) . .
C73 N68 C67 108.46(17) . .
C69 N68 C67 110.13(17) . .
C73 N68 Li51 117.01(16) . .
C69 N68 Li51 119.39(17) . .
C67 N68 Li51 93.34(16) . .
N68 C73 C72 111.33(19) . .
N68 C73 H73A 109.4 . .
C72 C73 H73A 109.4 . .
N68 C73 H73B 109.4 . .
C72 C73 H73B 109.4 . .
H73A C73 H73B 108 . .
O71 C72 C73 110.67(19) . .
O71 C72 H72A 109.5 . .
C73 C72 H72A 109.5 . .
O71 C72 H72B 109.5 . .
C73 C72 H72B 109.5 . .
H72A C72 H72B 108.1 . .
C70 O71 C72 108.81(17) . .
O71 C70 C69 112.3(2) . .
O71 C70 H70A 109.2 . .
C69 C70 H70A 109.2 . .
O71 C70 H70B 109.2 . .
C69 C70 H70B 109.2 . .
H70A C70 H70B 107.9 . .
N68 C69 C70 110.83(19) . .
N68 C69 H69A 109.5 . .
C70 C69 H69A 109.5 . .
N68 C69 H69B 109.5 . .
C70 C69 H69B 109.5 . .
H69A C69 H69B 108.1 . .
C102 O101 C105 109.81(19) . .
C102 O101 Li51 117.65(18) . .
C105 O101 Li51 126.57(19) . .
O101 C102 C103 104.4(2) . .
O101 C102 H10D 110.9 . .
C103 C102 H10D 110.9 . .
O101 C102 H10E 110.9 . .
C103 C102 H10E 110.9 . .
H10D C102 H10E 108.9 . .
C102 C103 C104 102.7(2) . .
C102 C103 H10F 111.2 . .
C104 C103 H10F 111.2 . .
C102 C103 H10G 111.2 . .
C104 C103 H10G 111.2 . .
H10F C103 H10G 109.1 . .
C103 C104 C105 103.5(2) . .
C103 C104 H10H 111.1 . .
C105 C104 H10H 111.1 . .
C103 C104 H10I 111.1 . .
C105 C104 H10I 111.1 . .
H10H C104 H10I 109 . .
O101 C105 C104 105.4(2) . .
O101 C105 H10J 110.7 . .
C104 C105 H10J 110.7 . .
O101 C105 H10K 110.7 . .
C104 C105 H10K 110.7 . .
H10J C105 H10K 108.8 . .
C115 C111 C112 105.3(2) . .
C115 C111 H11D 110.7 . .
C112 C111 H11D 110.7 . .
C115 C111 H11E 110.7 . .
C112 C111 H11E 110.7 . .
H11D C111 H11E 108.8 . .
C113 C112 C111 104.2(2) . .
C113 C112 H11F 110.9 . .
C111 C112 H11F 110.9 . .
C113 C112 H11G 110.9 . .
C111 C112 H11G 110.9 . .
H11F C112 H11G 108.9 . .
O114 C113 C112 104.5(2) . .
O114 C113 H11I 110.8 . .
C112 C113 H11I 110.8 . .
O114 C113 H11J 110.8 . .
C112 C113 H11J 110.8 . .
H11I C113 H11J 108.9 . .
C113 O114 C115 106.73(17) . .
C113 O114 Li1 125.27(18) . .
C115 O114 Li1 126.45(17) . .
O114 C115 C111 106.4(2) . .
O114 C115 H11K 110.4 . .
C111 C115 H11K 110.4 . .
O114 C115 H11L 110.4 . .
C111 C115 H11L 110.4 . .
H11K C115 H11L 108.6 . .

loop_
_geom_bond_atom_site_label_1
_geom_bond_atom_site_label_2
_geom_bond_distance
_geom_bond_site_symmetry_2
Li1 O2 1.918(4) .
Li1 O2 1.931(4) 2
Li1 O114 1.968(4) .
Li1 N18 2.252(4) 2
Li1 Li1 2.576(7) 2
Li1 C17 2.784(4) 2
O2 C3 1.331(2) .
O2 Li1 1.931(4) 2
C3 C8 1.416(3) .
C3 C4 1.429(3) .
C4 C5 1.405(3) .
C4 C9 1.540(3) .
C5 C6 1.390(3) .
C5 H5 0.95 .
C6 C7 1.382(3) .
C6 C13 1.547(3) .
C7 C8 1.388(3) .
C7 H7 0.95 .
C8 C17 1.508(3) .
C9 C12 1.529(3) .
C9 C10 1.538(3) .
C9 C11 1.542(3) .
C10 H10A 0.98 .
C10 H10B 0.98 .
C10 H10C 0.98 .
C11 H11A 0.98 .
C11 H11B 0.98 .
C11 H11C 0.98 .
C12 H12A 0.98 .
C12 H12B 0.98 .
C12 H12C 0.98 .
C13 C15 1.525(3) .
C13 C14 1.538(3) .
C13 C16 1.542(3) .
C14 H14A 0.98 .
C14 H14B 0.98 .
C14 H14C 0.98 .
C15 H15A 0.98 .
C15 H15B 0.98 .
C15 H15C 0.98 .
C16 H16A 0.98 .
C16 H16B 0.98 .
C16 H16C 0.98 .
C17 N18 1.494(3) .
C17 Li1 2.784(4) 2
C17 H17A 0.99 .
C17 H17B 0.99 .
N18 C19 1.467(3) .
N18 C23 1.481(3) .
N18 Li1 2.252(4) 2
C19 C20 1.516(3) .
C19 H19A 0.99 .
C19 H19B 0.99 .
C20 O21 1.426(3) .
C20 H20A 0.99 .
C20 H20B 0.99 .
O21 C22 1.423(3) .
C22 C23 1.508(3) .
C22 H22A 0.99 .
C22 H22B 0.99 .
C23 H23A 0.99 .
C23 H23B 0.99 .
Li51 O52 1.889(4) 2_566
Li51 O52 1.929(4) .
Li51 O101 1.958(4) .
Li51 N68 2.248(4) .
Li51 Li51 2.567(8) 2_566
Li51 C67 2.768(5) .
O52 C53 1.333(2) .
O52 Li51 1.889(4) 2_566
C53 C58 1.420(3) .
C53 C54 1.429(3) .
C54 C55 1.396(3) .
C54 C59 1.546(3) .
C55 C56 1.399(3) .
C55 H55 0.95 .
C56 C57 1.384(3) .
C56 C63A 1.534(3) .
C57 C58 1.391(3) .
C57 H57 0.95 .
C58 C67 1.504(3) .
C59 C60 1.526(3) .
C59 C61 1.532(3) .
C59 C62 1.534(3) .
C60 H60A 0.98 .
C60 H60B 0.98 .
C60 H60C 0.98 .
C61 H61A 0.98 .
C61 H61B 0.98 .
C61 H61C 0.98 .
C62 H62A 0.98 .
C62 H62B 0.98 .
C62 H62C 0.98 .
C63A C65A 1.459(6) .
C63A C66A 1.539(6) .
C63A C64A 1.597(6) .
C64A H64A 0.98 .
C64A H64B 0.98 .
C64A H64C 0.98 .
C65A H65A 0.98 .
C65A H65B 0.98 .
C65A H65C 0.98 .
C66A H66A 0.98 .
C66A H66B 0.98 .
C66A H66C 0.98 .
C64B H64D 0.98 .
C64B H64E 0.98 .
C64B H64F 0.98 .
C65B H65D 0.98 .
C65B H65E 0.98 .
C65B H65F 0.98 .
C66B H66D 0.98 .
C66B H66E 0.98 .
C66B H66F 0.98 .
C67 N68 1.488(3) .
C67 H67A 0.99 .
C67 H67B 0.99 .
N68 C73 1.473(3) .
N68 C69 1.477(3) .
C73 C72 1.516(3) .
C73 H73A 0.99 .
C73 H73B 0.99 .
C72 O71 1.423(3) .
C72 H72A 0.99 .
C72 H72B 0.99 .
O71 C70 1.417(3) .
C70 C69 1.502(3) .
C70 H70A 0.99 .
C70 H70B 0.99 .
C69 H69A 0.99 .
C69 H69B 0.99 .
O101 C102 1.434(3) .
O101 C105 1.439(3) .
C102 C103 1.477(4) .
C102 H10D 0.99 .
C102 H10E 0.99 .
C103 C104 1.518(4) .
C103 H10F 0.99 .
C103 H10G 0.99 .
C104 C105 1.528(4) .
C104 H10H 0.99 .
C104 H10I 0.99 .
C105 H10J 0.99 .
C105 H10K 0.99 .
C111 C115 1.495(4) .
C111 C112 1.512(4) .
C111 H11D 0.99 .
C111 H11E 0.99 .
C112 C113 1.498(4) .
C112 H11F 0.99 .
C112 H11G 0.99 .
C113 O114 1.426(3) .
C113 H11I 0.99 .
C113 H11J 0.99 .
O114 C115 1.436(3) .
C115 H11K 0.99 .
C115 H11L 0.99 .

loop_
_geom_torsion_atom_site_label_1
_geom_torsion_atom_site_label_2
_geom_torsion_atom_site_label_3
_geom_torsion_atom_site_label_4
_geom_torsion
_geom_torsion_site_symmetry_1
_geom_torsion_site_symmetry_4
O2 Li1 O2 C3 -132.3(3) 2 .
O114 Li1 O2 C3 -8.7(4) . .
N18 Li1 O2 C3 123.0(3) 2 .
Li1 Li1 O2 C3 -132.4(3) 2 .
C17 Li1 O2 C3 155.8(2) 2 .
O2 Li1 O2 Li1 0 2 2
O114 Li1 O2 Li1 123.7(2) . 2
N18 Li1 O2 Li1 -104.7(3) 2 2
C17 Li1 O2 Li1 -71.83(15) 2 2
Li1 O2 C3 C8 78.0(3) . .
Li1 O2 C3 C8 -44.5(3) 2 .
Li1 O2 C3 C4 -102.2(3) . .
Li1 O2 C3 C4 135.2(2) 2 .
O2 C3 C4 C5 178.36(18) . .
C8 C3 C4 C5 -1.9(3) . .
O2 C3 C4 C9 1.5(3) . .
C8 C3 C4 C9 -178.74(18) . .
C3 C4 C5 C6 0.1(3) . .
C9 C4 C5 C6 177.04(19) . .
C4 C5 C6 C7 1.4(3) . .
C4 C5 C6 C13 175.87(19) . .
C5 C6 C7 C8 -1.2(3) . .
C13 C6 C7 C8 -175.8(2) . .
C6 C7 C8 C3 -0.6(3) . .
C6 C7 C8 C17 176.01(19) . .
O2 C3 C8 C7 -178.10(19) . .
C4 C3 C8 C7 2.1(3) . .
O2 C3 C8 C17 5.3(3) . .
C4 C3 C8 C17 -174.46(18) . .
C5 C4 C9 C12 -106.2(2) . .
C3 C4 C9 C12 70.6(2) . .
C5 C4 C9 C10 131.8(2) . .
C3 C4 C9 C10 -51.4(3) . .
C5 C4 C9 C11 12.1(3) . .
C3 C4 C9 C11 -171.0(2) . .
C7 C6 C13 C15 -166.0(2) . .
C5 C6 C13 C15 19.7(3) . .
C7 C6 C13 C14 73.7(3) . .
C5 C6 C13 C14 -100.5(2) . .
C7 C6 C13 C16 -45.5(3) . .
C5 C6 C13 C16 140.3(2) . .
C7 C8 C17 N18 -105.9(2) . .
C3 C8 C17 N18 70.8(3) . .
C7 C8 C17 Li1 -157.00(19) . 2
C3 C8 C17 Li1 19.7(2) . 2
C8 C17 N18 C19 167.17(18) . .
Li1 C17 N18 C19 -118.29(18) 2 .
C8 C17 N18 C23 50.5(2) . .
Li1 C17 N18 C23 125.01(19) 2 .
C8 C17 N18 Li1 -74.5(2) . 2
C23 N18 C19 C20 -56.6(2) . .
C17 N18 C19 C20 -175.44(19) . .
Li1 N18 C19 C20 81.2(2) 2 .
N18 C19 C20 O21 60.5(3) . .
C19 C20 O21 C22 -59.6(3) . .
C20 O21 C22 C23 59.5(3) . .
C19 N18 C23 C22 56.2(2) . .
C17 N18 C23 C22 173.46(19) . .
Li1 N18 C23 C22 -78.8(2) 2 .
O21 C22 C23 N18 -59.6(3) . .
O52 Li51 O52 C53 -150.13(19) 2_566 .
O101 Li51 O52 C53 92.4(3) . .
N68 Li51 O52 C53 -18.0(2) . .
Li51 Li51 O52 C53 -150.13(19) 2_566 .
C67 Li51 O52 C53 -36.68(18) . .
O52 Li51 O52 Li51 0 2_566 2_566
O101 Li51 O52 Li51 -117.5(3) . 2_566
N68 Li51 O52 Li51 132.1(2) . 2_566
C67 Li51 O52 Li51 113.45(17) . 2_566
Li51 O52 C53 C58 -85.9(3) 2_566 .
Li51 O52 C53 C58 40.5(3) . .
Li51 O52 C53 C54 94.7(3) 2_566 .
Li51 O52 C53 C54 -138.9(2) . .
O52 C53 C54 C55 178.24(19) . .
C58 C53 C54 C55 -1.2(3) . .
O52 C53 C54 C59 -5.3(3) . .
C58 C53 C54 C59 175.35(19) . .
C53 C54 C55 C56 1.6(3) . .
C59 C54 C55 C56 -174.9(2) . .
C54 C55 C56 C57 -0.5(3) . .
C54 C55 C56 C63A -178.4(2) . .
C55 C56 C57 C58 -0.9(3) . .
C63A C56 C57 C58 176.9(2) . .
C56 C57 C58 C53 1.3(3) . .
C56 C57 C58 C67 -174.1(2) . .
O52 C53 C58 C57 -179.64(19) . .
C54 C53 C58 C57 -0.2(3) . .
O52 C53 C58 C67 -4.3(3) . .
C54 C53 C58 C67 175.16(19) . .
C55 C54 C59 C60 111.5(2) . .
C53 C54 C59 C60 -65.0(2) . .
C55 C54 C59 C61 -128.0(2) . .
C53 C54 C59 C61 55.5(3) . .
C55 C54 C59 C62 -6.3(3) . .
C53 C54 C59 C62 177.3(2) . .
C57 C56 C63A C65A 127.8(4) . .
C55 C56 C63A C65A -54.5(4) . .
C57 C56 C63A C66A 0.2(4) . .
C55 C56 C63A C66A 177.9(3) . .
C57 C56 C63A C64A -113.2(3) . .
C55 C56 C63A C64A 64.5(3) . .
C57 C58 C67 N68 105.2(2) . .
C53 C58 C67 N68 -70.3(3) . .
C57 C58 C67 Li51 157.1(2) . .
C53 C58 C67 Li51 -18.4(2) . .
O52 Li51 C67 N68 -128.4(2) 2_566 .
O52 Li51 C67 N68 143.77(19) . .
O101 Li51 C67 N68 31.4(2) . .
Li51 Li51 C67 N68 -173.9(2) 2_566 .
O52 Li51 C67 C58 114.8(2) 2_566 .
O52 Li51 C67 C58 27.00(15) . .
O101 Li51 C67 C58 -85.4(3) . .
N68 Li51 C67 C58 -116.77(19) . .
Li51 Li51 C67 C58 69.3(2) 2_566 .
C58 C67 N68 C73 -164.23(18) . .
Li51 C67 N68 C73 119.94(19) . .
C58 C67 N68 C69 -47.2(2) . .
Li51 C67 N68 C69 -123.02(19) . .
C58 C67 N68 Li51 75.8(2) . .
O52 Li51 N68 C73 -42.8(3) 2_566 .
O52 Li51 N68 C73 -147.15(17) . .
O101 Li51 N68 C73 90.5(2) . .
Li51 Li51 N68 C73 -105.2(3) 2_566 .
C67 Li51 N68 C73 -112.7(2) . .
O52 Li51 N68 C69 -174.7(2) 2_566 .
O52 Li51 N68 C69 80.9(2) . .
O101 Li51 N68 C69 -41.4(2) . .
Li51 Li51 N68 C69 122.9(3) 2_566 .
C67 Li51 N68 C69 115.4(2) . .
O52 Li51 N68 C67 69.9(3) 2_566 .
O52 Li51 N68 C67 -34.46(18) . .
O101 Li51 N68 C67 -156.80(17) . .
Li51 Li51 N68 C67 7.5(3) 2_566 .
C69 N68 C73 C72 56.2(2) . .
C67 N68 C73 C72 175.11(18) . .
Li51 N68 C73 C72 -81.1(2) . .
N68 C73 C72 O71 -59.8(3) . .
C73 C72 O71 C70 59.2(3) . .
C72 O71 C70 C69 -59.6(3) . .
C73 N68 C69 C70 -55.4(2) . .
C67 N68 C69 C70 -173.20(19) . .
Li51 N68 C69 C70 80.7(2) . .
O71 C70 C69 N68 59.1(3) . .
O52 Li51 O101 C102 -131.1(2) 2_566 .
O52 Li51 O101 C102 -22.0(3) . .
N68 Li51 O101 C102 85.3(2) . .
Li51 Li51 O101 C102 -78.3(3) 2_566 .
C67 Li51 O101 C102 68.6(3) . .
O52 Li51 O101 C105 18.8(3) 2_566 .
O52 Li51 O101 C105 127.9(2) . .
N68 Li51 O101 C105 -124.8(2) . .
Li51 Li51 O101 C105 71.6(4) 2_566 .
C67 Li51 O101 C105 -141.5(2) . .
C105 O101 C102 C103 -28.8(3) . .
Li51 O101 C102 C103 125.8(2) . .
O101 C102 C103 C104 37.8(3) . .
C102 C103 C104 C105 -32.8(3) . .
C102 O101 C105 C104 7.4(3) . .
Li51 O101 C105 C104 -144.4(2) . .
C103 C104 C105 O101 16.1(3) . .
C115 C111 C112 C113 -12.5(4) . .
C111 C112 C113 O114 30.1(3) . .
C112 C113 O114 C115 -37.1(3) . .
C112 C113 O114 Li1 129.4(2) . .
O2 Li1 O114 C113 -147.2(2) . .
O2 Li1 O114 C113 -38.1(3) 2 .
N18 Li1 O114 C113 73.1(3) 2 .
Li1 Li1 O114 C113 -95.3(3) 2 .
C17 Li1 O114 C113 54.4(3) 2 .
O2 Li1 O114 C115 16.6(3) . .
O2 Li1 O114 C115 125.7(2) 2 .
N18 Li1 O114 C115 -123.1(2) 2 .
Li1 Li1 O114 C115 68.6(4) 2 .
C17 Li1 O114 C115 -141.8(2) 2 .
C113 O114 C115 C111 29.0(3) . .
Li1 O114 C115 C111 -137.3(3) . .
C112 C111 C115 O114 -9.3(4) . .
